data_7160516
loop_
_publ_author_name
'Ashok, Etikala'
'Lakshmi, Pandhiti R.'
'Sravanthi, Revoju'
'Ramachary, Dhevalapally B.'

_publ_section_title
;
 Constructing chiral bicyclo[3.2.1]octanes <i>via</i> low-loading
 organocatalysis.
;
_journal_issue 23
_journal_name_full 'Organic &amp; biomolecular chemistry'
_journal_page_first 5616
_journal_page_last 5628
_journal_paper_doi 10.1039/d5ob00203f
_journal_volume 23
_journal_year 2025
_chemical_absolute_configuration syn
_chemical_formula_moiety 'C22 H25 N O6'
_chemical_formula_sum 'C22 H25 N O6'
_chemical_formula_weight 399.43
_space_group_crystal_system orthorhombic
_space_group_IT_number 19
_space_group_name_Hall 'P 2ac 2ab'
_space_group_name_H-M_alt 'P 21 21 21'
_atom_sites_solution_hydrogens geom
_atom_sites_solution_primary dual
_audit_creation_date 2022-11-24
_audit_creation_method
;
Olex2 1.3-ac4
(compiled 2018.12.18 svn.r3554 for Rigaku Oxford Diffraction, GUI svn.r1)
;
_audit_update_record
;
2024-06-26 deposited with the CCDC.	2025-04-24 downloaded from the CCDC.
;
_cell_angle_alpha 90
_cell_angle_beta 90
_cell_angle_gamma 90
_cell_formula_units_Z 4
_cell_length_a 10.5076(6)
_cell_length_b 12.7385(7)
_cell_length_c 15.5696(10)
_cell_measurement_reflns_used 5387
_cell_measurement_temperature 298.23
_cell_measurement_theta_max 23.3700
_cell_measurement_theta_min 2.0700
_cell_volume 2084.0(2)
_computing_cell_refinement 'CrysAlisPro 1.171.40.35a (Rigaku OD, 2018)'
_computing_data_collection 'CrysAlisPro 1.171.40.35a (Rigaku OD, 2018)'
_computing_data_reduction 'CrysAlisPro 1.171.40.35a (Rigaku OD, 2018)'
_computing_molecular_graphics 'Olex2 (Dolomanov et al., 2009)'
_computing_publication_material 'Olex2 (Dolomanov et al., 2009)'
_computing_structure_refinement 'ShelXL (Sheldrick, 2015)'
_computing_structure_solution 'ShelXT (Sheldrick, 2015)'
_diffrn_ambient_environment air
_diffrn_ambient_temperature 298.23
_diffrn_detector 'CCD plate'
_diffrn_detector_area_resol_mean 10.0000
_diffrn_detector_type HyPix3000
_diffrn_measured_fraction_theta_full 1.000
_diffrn_measured_fraction_theta_max 0.966
_diffrn_measurement_details
;
List of Runs (angles in degrees, time in seconds):

  # Type    Start    End  Width  t~exp~   \w     \q     \k     \f   Frames
#--------------------------------------------------------------------------
  1  \w     -7.00  86.00   0.50   11.00    --   16.22  45.00 -30.00  186
  2  \w     -7.00  76.00   0.50   11.00    --   16.22  45.00  60.00  166
  3  \w     -2.00  61.00   0.50   11.00    --   16.22-109.00   4.00  126
  4  \w     40.00  84.00   0.50   11.00    --   16.22-146.00 -61.00   88
  5  \w    -33.00   4.00   0.50   11.00    --  -14.97 -61.00  60.00   74
  6  \w    -61.00  63.00   0.50   11.00    --  -14.97  18.00 -23.00  248
  7  \w    -67.00 -20.00   0.50   11.00    --  -14.97 125.00   0.00   94
  8  \w    -83.00 -47.00   0.50   11.00    --  -14.97 -61.00  60.00   72
;
_diffrn_measurement_device 'four-circle diffractometer'
_diffrn_measurement_device_type 'XtaLAB Synergy, Single source at offset/far, HyPix3000'
_diffrn_measurement_method '\w scans'
_diffrn_orient_matrix_type 'CrysAlisPro convention (1999,Acta A55,543-557)'
_diffrn_orient_matrix_UB_11 -0.0541025000
_diffrn_orient_matrix_UB_12 -0.0040659000
_diffrn_orient_matrix_UB_13 -0.0270047000
_diffrn_orient_matrix_UB_21 0.0401117000
_diffrn_orient_matrix_UB_22 -0.0127474000
_diffrn_orient_matrix_UB_23 -0.0351356000
_diffrn_orient_matrix_UB_31 -0.0054308000
_diffrn_orient_matrix_UB_32 -0.0540399000
_diffrn_orient_matrix_UB_33 0.0104102000
_diffrn_radiation_monochromator mirror
_diffrn_radiation_probe x-ray
_diffrn_radiation_type MoK\a
_diffrn_radiation_wavelength 0.71073
_diffrn_reflns_av_R_equivalents 0.0707
_diffrn_reflns_av_unetI/netI 0.0695
_diffrn_reflns_Laue_measured_fraction_full 1.000
_diffrn_reflns_Laue_measured_fraction_max 0.966
_diffrn_reflns_limit_h_max 13
_diffrn_reflns_limit_h_min -12
_diffrn_reflns_limit_k_max 15
_diffrn_reflns_limit_k_min -15
_diffrn_reflns_limit_l_max 19
_diffrn_reflns_limit_l_min -19
_diffrn_reflns_number 14335
_diffrn_reflns_point_group_measured_fraction_full 0.999
_diffrn_reflns_point_group_measured_fraction_max 0.950
_diffrn_reflns_theta_full 25.242
_diffrn_reflns_theta_max 26.949
_diffrn_reflns_theta_min 2.066
_diffrn_source 'micro-focus sealed X-ray tube'
_diffrn_source_type 'PhotonJet (Mo) X-ray Source'
_exptl_absorpt_coefficient_mu 0.093
_exptl_absorpt_correction_T_max 1.00000
_exptl_absorpt_correction_T_min 0.61606
_exptl_absorpt_correction_type multi-scan
_exptl_absorpt_process_details
;
CrysAlisPro 1.171.40.35a (Rigaku Oxford Diffraction, 2018)
Empirical absorption correction using spherical harmonics,
 implemented in SCALE3 ABSPACK scaling algorithm.
;
_exptl_crystal_colour 'clear whiteish white'
_exptl_crystal_colour_lustre clear
_exptl_crystal_colour_modifier whiteish
_exptl_crystal_colour_primary white
_exptl_crystal_density_diffrn 1.273
_exptl_crystal_description plate
_exptl_crystal_F_000 848
_exptl_crystal_size_max 0.2
_exptl_crystal_size_mid 0.19
_exptl_crystal_size_min 0.13
_refine_diff_density_max 0.420
_refine_diff_density_min -0.217
_refine_diff_density_rms 0.057
_refine_ls_abs_structure_details
;
 Flack x determined using 791 quotients [(I+)-(I-)]/[(I+)+(I-)]
 (Parsons, Flack and Wagner, Acta Cryst. B69 (2013) 249-259).
;
_refine_ls_abs_structure_Flack -1.1(10)
_refine_ls_extinction_method none
_refine_ls_goodness_of_fit_ref 0.937
_refine_ls_hydrogen_treatment constr
_refine_ls_matrix_type full
_refine_ls_number_parameters 266
_refine_ls_number_reflns 4297
_refine_ls_number_restraints 0
_refine_ls_restrained_S_all 0.937
_refine_ls_R_factor_all 0.1039
_refine_ls_R_factor_gt 0.0653
_refine_ls_shift/su_max 0.000
_refine_ls_shift/su_mean 0.000
_refine_ls_structure_factor_coef Fsqd
_refine_ls_weighting_details 'w=1/[\s^2^(Fo^2^)+(0.1068P)^2^] where P=(Fo^2^+2Fc^2^)/3'
_refine_ls_weighting_scheme calc
_refine_ls_wR_factor_gt 0.1628
_refine_ls_wR_factor_ref 0.1878
_reflns_Friedel_coverage 0.735
_reflns_Friedel_fraction_full 0.997
_reflns_Friedel_fraction_max 0.930
_reflns_number_gt 2518
_reflns_number_total 4297
_reflns_threshold_expression 'I > 2\s(I)'
_cod_data_source_file d5ob00203f4.cif
_cod_data_source_block dbr53
_cod_depositor_comments 'Adding full bibliography for 7160515--7160517.cif.'
_cod_database_code 7160516
_shelx_shelxl_version_number 2018/3
_chemical_oxdiff_formula 'C H O'
_shelx_space_group_comment
;
The symmetry employed for this shelxl refinement is uniquely defined
by the following loop, which should always be used as a source of
symmetry information in preference to the above space-group names.
They are only intended as comments.
;
_shelx_estimated_absorpt_t_max 0.988
_shelx_estimated_absorpt_t_min 0.982
_reflns_odcompleteness_completeness 99.67
_reflns_odcompleteness_iscentric 1
_reflns_odcompleteness_theta 26.32
_olex2_refinement_description
;
1. Fixed Uiso
 At 1.2 times of:
  All C(H) groups, All C(H,H) groups
 At 1.5 times of:
  All C(H,H,H) groups
2.a Ternary CH refined with riding coordinates:
 C16(H16)
2.b Secondary CH2 refined with riding coordinates:
 C9(H9A,H9B), C21(H21A,H21B), C3(H3A,H3B)
2.c Aromatic/amide H refined with riding coordinates:
 C8(H8), C15(H15), C11(H11), C13(H13), C14(H14), C12(H12)
2.d Idealised Me refined as rotating group:
 C17(H17A,H17B,H17C), C18(H18A,H18B,H18C), C20(H20A,H20B,H20C), C22(H22A,H22B,
 H22C)
;
_olex2_submission_special_instructions 'No special instructions were received'
_oxdiff_exptl_absorpt_empirical_details
;
Empirical correction (ABSPACK) includes:
- Absorption correction using spherical harmonics
- Frame scaling
;
_oxdiff_exptl_absorpt_empirical_full_max 2.790
_oxdiff_exptl_absorpt_empirical_full_min 0.385

loop_
_space_group_symop_operation_xyz
'x, y, z'
'-x+1/2, -y, z+1/2'
'-x, y+1/2, -z+1/2'
'x+1/2, -y+1/2, -z'

loop_
_atom_site_label
_atom_site_type_symbol
_atom_site_fract_x
_atom_site_fract_y
_atom_site_fract_z
_atom_site_U_iso_or_equiv
_atom_site_adp_type
_atom_site_occupancy
_atom_site_site_symmetry_order
_atom_site_calc_flag
_atom_site_refinement_flags_posn
_atom_site_refinement_flags_adp
_atom_site_refinement_flags_occupancy
_atom_site_disorder_assembly
_atom_site_disorder_group
O1 O 0.4698(3) 0.6207(2) 0.43274(19) 0.0581(8) Uani 1 1 d . . . . .
O6 O 0.6785(3) 0.6785(3) 0.3285(2) 0.0717(11) Uani 1 1 d . . . . .
O5 O 0.5664(3) 0.5328(3) 0.0989(2) 0.0718(10) Uani 1 1 d . . . . .
N1 N 0.4225(4) 0.3810(3) 0.3910(3) 0.0603(10) Uani 1 1 d . . . . .
O2 O 0.4024(5) 0.7611(3) 0.3590(2) 0.0945(14) Uani 1 1 d . . . . .
O4 O 0.3474(4) 0.4121(3) 0.4434(3) 0.0914(13) Uani 1 1 d . . . . .
O3 O 0.4156(5) 0.2968(3) 0.3570(3) 0.1092(16) Uani 1 1 d . . . . .
C7 C 0.4090(4) 0.5524(3) 0.2060(3) 0.0514(11) Uani 1 1 d . . . . .
C2 C 0.5387(4) 0.4507(3) 0.3759(3) 0.0490(11) Uani 1 1 d . . . . .
C6 C 0.5401(4) 0.5363(3) 0.1745(3) 0.0515(11) Uani 1 1 d . . . . .
C8 C 0.3908(4) 0.5668(3) 0.2900(3) 0.0535(11) Uani 1 1 d . . . . .
H8 H 0.308175 0.578683 0.309078 0.064 Uiso 1 1 calc R . . . .
C1 C 0.4956(4) 0.5651(3) 0.3559(3) 0.0515(11) Uani 1 1 d . . . . .
C16 C 0.3044(4) 0.5517(4) 0.1395(3) 0.0555(11) Uani 1 1 d . . . . .
H16 H 0.335502 0.591643 0.090020 0.067 Uiso 1 1 calc R . . . .
C4 C 0.6437(4) 0.5195(3) 0.2430(3) 0.0498(11) Uani 1 1 d . . . . .
C10 C 0.8790(5) 0.4688(4) 0.2523(3) 0.0615(13) Uani 1 1 d . . . . .
C5 C 0.6179(5) 0.6030(3) 0.3109(3) 0.0546(12) Uani 1 1 d . . . . .
C9 C 0.7763(4) 0.5226(4) 0.2030(3) 0.0632(13) Uani 1 1 d . . . . .
H9A H 0.771670 0.491076 0.146419 0.076 Uiso 1 1 calc R . . . .
H9B H 0.800508 0.595517 0.195439 0.076 Uiso 1 1 calc R . . . .
C21 C 0.6200(5) 0.4454(4) 0.4572(3) 0.0634(13) Uani 1 1 d . . . . .
H21A H 0.570652 0.471454 0.505287 0.076 Uiso 1 1 calc R . . . .
H21B H 0.693235 0.491012 0.450239 0.076 Uiso 1 1 calc R . . . .
C3 C 0.6078(4) 0.4174(3) 0.2933(3) 0.0524(11) Uani 1 1 d . . . . .
H3A H 0.552898 0.373395 0.258575 0.063 Uiso 1 1 calc R . . . .
H3B H 0.683998 0.377982 0.307363 0.063 Uiso 1 1 calc R . . . .
C19 C 0.4297(6) 0.7212(4) 0.4257(4) 0.0678(14) Uani 1 1 d . . . . .
C17 C 0.2791(6) 0.4420(4) 0.1088(4) 0.0771(16) Uani 1 1 d . . . . .
H17A H 0.356697 0.411606 0.087754 0.116 Uiso 1 1 calc GR . . . .
H17B H 0.217236 0.443656 0.063422 0.116 Uiso 1 1 calc GR . . . .
H17C H 0.247165 0.400423 0.155504 0.116 Uiso 1 1 calc GR . . . .
C15 C 0.9293(5) 0.5099(5) 0.3276(4) 0.0760(15) Uani 1 1 d . . . . .
H15 H 0.900403 0.574188 0.348045 0.091 Uiso 1 1 calc R . . . .
C11 C 0.9283(6) 0.3745(5) 0.2219(4) 0.0803(16) Uani 1 1 d . . . . .
H11 H 0.896757 0.346116 0.171126 0.096 Uiso 1 1 calc R . . . .
C18 C 0.1850(5) 0.6055(5) 0.1704(4) 0.0823(17) Uani 1 1 d . . . . .
H18A H 0.143722 0.562259 0.212590 0.123 Uiso 1 1 calc GR . . . .
H18B H 0.128588 0.616522 0.122797 0.123 Uiso 1 1 calc GR . . . .
H18C H 0.206717 0.671877 0.195645 0.123 Uiso 1 1 calc GR . . . .
C20 C 0.4237(7) 0.7722(4) 0.5112(4) 0.089(2) Uani 1 1 d . . . . .
H20A H 0.356376 0.741229 0.544324 0.134 Uiso 1 1 calc GR . . . .
H20B H 0.407590 0.845884 0.504175 0.134 Uiso 1 1 calc GR . . . .
H20C H 0.503213 0.762525 0.540536 0.134 Uiso 1 1 calc GR . . . .
C13 C 1.0688(6) 0.3619(7) 0.3388(5) 0.101(2) Uani 1 1 d . . . . .
H13 H 1.133055 0.326022 0.367574 0.121 Uiso 1 1 calc R . . . .
C14 C 1.0224(6) 0.4558(6) 0.3726(4) 0.095(2) Uani 1 1 d . . . . .
H14 H 1.053273 0.481686 0.424410 0.114 Uiso 1 1 calc R . . . .
C12 C 1.0224(6) 0.3227(5) 0.2655(5) 0.098(2) Uani 1 1 d . . . . .
H12 H 1.054158 0.259765 0.244091 0.118 Uiso 1 1 calc R . . . .
C22 C 0.6670(7) 0.3331(5) 0.4780(4) 0.097(2) Uani 1 1 d . . . . .
H22A H 0.721369 0.308819 0.432685 0.146 Uiso 1 1 calc GR . . . .
H22B H 0.595130 0.286987 0.483287 0.146 Uiso 1 1 calc GR . . . .
H22C H 0.713456 0.333909 0.531113 0.146 Uiso 1 1 calc GR . . . .

loop_
_atom_site_aniso_label
_atom_site_aniso_U_11
_atom_site_aniso_U_22
_atom_site_aniso_U_33
_atom_site_aniso_U_23
_atom_site_aniso_U_13
_atom_site_aniso_U_12
O1 0.084(2) 0.0453(16) 0.0447(18) -0.0031(14) 0.0060(17) 0.0040(15)
O6 0.083(2) 0.0556(19) 0.077(3) -0.0088(18) 0.004(2) -0.0239(17)
O5 0.074(2) 0.094(3) 0.047(2) 0.0018(19) 0.0038(18) 0.003(2)
N1 0.072(2) 0.058(2) 0.051(2) -0.001(2) 0.010(2) -0.009(2)
O2 0.165(4) 0.060(2) 0.058(2) 0.0037(19) 0.000(3) 0.016(2)
O4 0.087(3) 0.096(3) 0.091(3) -0.008(2) 0.025(3) -0.018(2)
O3 0.119(3) 0.070(2) 0.139(4) -0.037(2) 0.037(3) -0.041(2)
C7 0.063(3) 0.041(2) 0.051(3) -0.001(2) 0.004(2) -0.0013(19)
C2 0.060(2) 0.044(2) 0.044(3) 0.0004(19) 0.001(2) -0.0064(19)
C6 0.065(3) 0.050(2) 0.040(3) 0.000(2) 0.005(2) -0.004(2)
C8 0.059(3) 0.049(2) 0.053(3) 0.003(2) 0.004(2) 0.003(2)
C1 0.072(3) 0.046(2) 0.036(2) -0.0045(19) 0.007(2) 0.001(2)
C16 0.061(3) 0.056(3) 0.050(3) 0.005(2) -0.009(2) 0.001(2)
C4 0.058(2) 0.051(2) 0.041(3) -0.004(2) 0.006(2) -0.0068(19)
C10 0.057(3) 0.071(3) 0.056(3) 0.002(3) 0.009(2) -0.007(2)
C5 0.069(3) 0.051(3) 0.044(3) 0.002(2) -0.001(2) -0.004(2)
C9 0.058(3) 0.080(3) 0.051(3) 0.003(3) 0.005(2) -0.006(2)
C21 0.080(3) 0.060(3) 0.050(3) -0.001(2) -0.011(3) -0.007(2)
C3 0.060(3) 0.048(2) 0.049(3) -0.002(2) 0.003(2) -0.0004(19)
C19 0.096(4) 0.050(3) 0.057(3) -0.001(2) 0.012(3) 0.001(3)
C17 0.084(4) 0.062(3) 0.085(4) -0.002(3) -0.027(3) -0.009(3)
C15 0.067(3) 0.094(4) 0.067(4) -0.007(3) -0.006(3) 0.000(3)
C11 0.070(3) 0.078(3) 0.093(4) -0.011(3) 0.003(3) 0.000(3)
C18 0.070(3) 0.099(4) 0.078(4) -0.004(3) -0.014(3) 0.014(3)
C20 0.149(6) 0.057(3) 0.062(3) -0.012(3) 0.021(4) 0.004(3)
C13 0.071(4) 0.115(5) 0.116(6) 0.043(5) -0.001(4) 0.003(4)
C14 0.080(4) 0.142(6) 0.064(4) 0.014(4) -0.014(3) -0.014(4)
C12 0.077(4) 0.086(4) 0.132(7) -0.004(4) 0.003(5) 0.008(3)
C22 0.130(6) 0.078(4) 0.084(5) 0.008(3) -0.028(4) 0.025(4)

loop_
_atom_type_symbol
_atom_type_description
_atom_type_scat_dispersion_real
_atom_type_scat_dispersion_imag
_atom_type_scat_source
C C 0.0033 0.0016 'International Tables Vol C Tables 4.2.6.8 and 6.1.1.4'
H H 0.0000 0.0000 'International Tables Vol C Tables 4.2.6.8 and 6.1.1.4'
N N 0.0061 0.0033 'International Tables Vol C Tables 4.2.6.8 and 6.1.1.4'
O O 0.0106 0.0060 'International Tables Vol C Tables 4.2.6.8 and 6.1.1.4'

loop_
_geom_angle_atom_site_label_1
_geom_angle_atom_site_label_2
_geom_angle_atom_site_label_3
_geom_angle
_geom_angle_site_symmetry_1
_geom_angle_site_symmetry_3
_geom_angle_publ_flag
C19 O1 C1 117.7(4) . . ?
O4 N1 C2 116.0(4) . . ?
O3 N1 O4 123.7(4) . . ?
O3 N1 C2 120.0(4) . . ?
C6 C7 C16 116.8(4) . . ?
C8 C7 C6 118.6(4) . . ?
C8 C7 C16 124.6(4) . . ?
N1 C2 C1 110.0(4) . . ?
N1 C2 C21 107.1(3) . . ?
N1 C2 C3 110.3(4) . . ?
C21 C2 C1 111.7(3) . . ?
C21 C2 C3 114.6(4) . . ?
C3 C2 C1 103.2(3) . . ?
O5 C6 C7 122.8(4) . . ?
O5 C6 C4 120.6(4) . . ?
C7 C6 C4 116.6(4) . . ?
C7 C8 H8 117.9 . . ?
C7 C8 C1 124.1(4) . . ?
C1 C8 H8 117.9 . . ?
O1 C1 C2 110.8(3) . . ?
O1 C1 C8 115.4(4) . . ?
O1 C1 C5 112.8(4) . . ?
C8 C1 C2 111.2(3) . . ?
C8 C1 C5 107.2(3) . . ?
C5 C1 C2 98.2(3) . . ?
C7 C16 H16 107.0 . . ?
C17 C16 C7 110.7(4) . . ?
C17 C16 H16 107.0 . . ?
C17 C16 C18 112.2(5) . . ?
C18 C16 C7 112.6(4) . . ?
C18 C16 H16 107.0 . . ?
C6 C4 C3 107.0(3) . . ?
C5 C4 C6 104.9(4) . . ?
C5 C4 C9 115.3(4) . . ?
C5 C4 C3 101.0(3) . . ?
C9 C4 C6 111.0(4) . . ?
C9 C4 C3 116.5(4) . . ?
C15 C10 C9 122.5(5) . . ?
C15 C10 C11 118.1(5) . . ?
C11 C10 C9 119.5(5) . . ?
O6 C5 C1 126.7(4) . . ?
O6 C5 C4 129.1(4) . . ?
C4 C5 C1 104.2(4) . . ?
C4 C9 H9A 108.3 . . ?
C4 C9 H9B 108.3 . . ?
C10 C9 C4 116.0(4) . . ?
C10 C9 H9A 108.3 . . ?
C10 C9 H9B 108.3 . . ?
H9A C9 H9B 107.4 . . ?
C2 C21 H21A 108.9 . . ?
C2 C21 H21B 108.9 . . ?
C2 C21 C22 113.1(4) . . ?
H21A C21 H21B 107.8 . . ?
C22 C21 H21A 108.9 . . ?
C22 C21 H21B 108.9 . . ?
C2 C3 C4 107.7(3) . . ?
C2 C3 H3A 110.2 . . ?
C2 C3 H3B 110.2 . . ?
C4 C3 H3A 110.2 . . ?
C4 C3 H3B 110.2 . . ?
H3A C3 H3B 108.5 . . ?
O1 C19 C20 110.8(5) . . ?
O2 C19 O1 123.3(5) . . ?
O2 C19 C20 125.8(5) . . ?
C16 C17 H17A 109.5 . . ?
C16 C17 H17B 109.5 . . ?
C16 C17 H17C 109.5 . . ?
H17A C17 H17B 109.5 . . ?
H17A C17 H17C 109.5 . . ?
H17B C17 H17C 109.5 . . ?
C10 C15 H15 119.7 . . ?
C14 C15 C10 120.6(6) . . ?
C14 C15 H15 119.7 . . ?
C10 C11 H11 119.5 . . ?
C12 C11 C10 121.1(6) . . ?
C12 C11 H11 119.5 . . ?
C16 C18 H18A 109.5 . . ?
C16 C18 H18B 109.5 . . ?
C16 C18 H18C 109.5 . . ?
H18A C18 H18B 109.5 . . ?
H18A C18 H18C 109.5 . . ?
H18B C18 H18C 109.5 . . ?
C19 C20 H20A 109.5 . . ?
C19 C20 H20B 109.5 . . ?
C19 C20 H20C 109.5 . . ?
H20A C20 H20B 109.5 . . ?
H20A C20 H20C 109.5 . . ?
H20B C20 H20C 109.5 . . ?
C14 C13 H13 119.5 . . ?
C12 C13 H13 119.5 . . ?
C12 C13 C14 120.9(6) . . ?
C15 C14 C13 118.8(7) . . ?
C15 C14 H14 120.6 . . ?
C13 C14 H14 120.6 . . ?
C11 C12 H12 119.8 . . ?
C13 C12 C11 120.5(7) . . ?
C13 C12 H12 119.8 . . ?
C21 C22 H22A 109.5 . . ?
C21 C22 H22B 109.5 . . ?
C21 C22 H22C 109.5 . . ?
H22A C22 H22B 109.5 . . ?
H22A C22 H22C 109.5 . . ?
H22B C22 H22C 109.5 . . ?

loop_
_geom_bond_atom_site_label_1
_geom_bond_atom_site_label_2
_geom_bond_distance
_geom_bond_site_symmetry_2
_geom_bond_publ_flag
O1 C1 1.416(5) . ?
O1 C19 1.352(6) . ?
O6 C5 1.185(5) . ?
O5 C6 1.209(5) . ?
N1 O4 1.202(5) . ?
N1 O3 1.199(5) . ?
N1 C2 1.528(6) . ?
O2 C19 1.191(6) . ?
C7 C6 1.477(6) . ?
C7 C8 1.336(6) . ?
C7 C16 1.510(6) . ?
C2 C1 1.557(6) . ?
C2 C21 1.529(6) . ?
C2 C3 1.536(6) . ?
C6 C4 1.540(6) . ?
C8 H8 0.9300 . ?
C8 C1 1.505(6) . ?
C1 C5 1.541(7) . ?
C16 H16 0.9800 . ?
C16 C17 1.501(7) . ?
C16 C18 1.508(7) . ?
C4 C5 1.524(6) . ?
C4 C9 1.527(6) . ?
C4 C3 1.564(6) . ?
C10 C9 1.490(7) . ?
C10 C15 1.389(7) . ?
C10 C11 1.392(8) . ?
C9 H9A 0.9700 . ?
C9 H9B 0.9700 . ?
C21 H21A 0.9700 . ?
C21 H21B 0.9700 . ?
C21 C22 1.547(7) . ?
C3 H3A 0.9700 . ?
C3 H3B 0.9700 . ?
C19 C20 1.483(7) . ?
C17 H17A 0.9600 . ?
C17 H17B 0.9600 . ?
C17 H17C 0.9600 . ?
C15 H15 0.9300 . ?
C15 C14 1.385(8) . ?
C11 H11 0.9300 . ?
C11 C12 1.369(8) . ?
C18 H18A 0.9600 . ?
C18 H18B 0.9600 . ?
C18 H18C 0.9600 . ?
C20 H20A 0.9600 . ?
C20 H20B 0.9600 . ?
C20 H20C 0.9600 . ?
C13 H13 0.9300 . ?
C13 C14 1.396(10) . ?
C13 C12 1.337(9) . ?
C14 H14 0.9300 . ?
C12 H12 0.9300 . ?
C22 H22A 0.9600 . ?
C22 H22B 0.9600 . ?
C22 H22C 0.9600 . ?
